data_4126400
loop_
_publ_author_name
'Milner, Phillip J.'
'Siegelman, Rebecca L.'
'Forse, Alexander C.'
'Gonzalez, Miguel I.'
'Run\<cevski, Tom\<ce'
'Martell, Jeffrey D.'
'Reimer, Jeffrey A.'
'Long, Jeffrey R.'

_publ_section_title
;
 A Diaminopropane-Appended Metal--Organic Framework Enabling Efficient CO2
 Capture from Coal Flue Gas via a Mixed Adsorption Mechanism
;
_journal_name_full 'Journal of the American Chemical Society'
_journal_paper_doi 10.1021/jacs.7b07612
_journal_year 2017
_chemical_formula_moiety 'C20.5 H24.2 N2.6 O6 Zn2'
_chemical_formula_sum 'C20.5 H24.2 N2.6 O6 Zn2'
_chemical_formula_weight 533.79
_chemical_name_common Zn2(dobpdc)(dmpn)1.3
_space_group_crystal_system trigonal
_space_group_IT_number 152
_space_group_name_Hall 'P 31 2"'
_space_group_name_H-M_alt 'P 31 2 1'
_symmetry_space_group_name_Hall 'P 31 2"'
_symmetry_space_group_name_H-M 'P 31 2 1'
_atom_sites_solution_hydrogens geom
_atom_sites_solution_primary 'intrinsic phasing'
_atom_sites_solution_secondary difmap
_audit_creation_date 2017-05-22
_audit_creation_method
;
Olex2 1.2
(compiled Mar 28 2017 19:26:29 for OlexSys, GUI svn.r5337)
;
_cell_angle_alpha 90
_cell_angle_beta 90
_cell_angle_gamma 120
_cell_formula_units_Z 3
_cell_length_a 21.4559(7)
_cell_length_b 21.4559(7)
_cell_length_c 6.7954(3)
_cell_measurement_reflns_used 9801
_cell_measurement_temperature 100(2)
_cell_measurement_theta_max 30.605
_cell_measurement_theta_min 2.390
_cell_volume 2709.19(17)
_computing_cell_refinement 'SAINT v8.34A (Bruker, 2013)'
_computing_data_collection 'Bruker APEX3 Bruker-AXS, Madison WI'
_computing_data_reduction 'SAINT v8.34A (Bruker, 2013)'
_computing_molecular_graphics 'Olex2 (Dolomanov et al., 2009)'
_computing_publication_material 'Olex2 (Dolomanov et al., 2009)'
_computing_structure_refinement 'ShelXL (Sheldrick, 2015)'
_computing_structure_solution 'SHELXT 2014/5 (Sheldrick, 2014)'
_diffrn_ambient_temperature 100(2)
_diffrn_detector_area_resol_mean 10.42
_diffrn_measured_fraction_theta_full 0.999
_diffrn_measured_fraction_theta_max 0.999
_diffrn_measurement_device_type 'Bruker D8 with PHOTON 100 detector'
_diffrn_measurement_method '\f and \w shutterless scans'
_diffrn_radiation_monochromator 'silicon 111'
_diffrn_radiation_type synchrotron
_diffrn_radiation_wavelength 0.7749
_diffrn_reflns_av_R_equivalents 0.0662
_diffrn_reflns_av_unetI/netI 0.0397
_diffrn_reflns_Laue_measured_fraction_full 0.999
_diffrn_reflns_Laue_measured_fraction_max 0.999
_diffrn_reflns_limit_h_max 28
_diffrn_reflns_limit_h_min -28
_diffrn_reflns_limit_k_max 28
_diffrn_reflns_limit_k_min -28
_diffrn_reflns_limit_l_max 8
_diffrn_reflns_limit_l_min -8
_diffrn_reflns_number 40073
_diffrn_reflns_point_group_measured_fraction_full 0.999
_diffrn_reflns_point_group_measured_fraction_max 0.999
_diffrn_reflns_theta_full 27.706
_diffrn_reflns_theta_max 30.629
_diffrn_reflns_theta_min 2.390
_diffrn_source
;
Advanced Light Source, station 11.3.1
;
_diffrn_standards_number 0
_exptl_absorpt_coefficient_mu 1.709
_exptl_absorpt_correction_T_max 0.935
_exptl_absorpt_correction_T_min 0.6987
_exptl_absorpt_correction_type multi-scan
_exptl_absorpt_process_details
;
SADABS-2014/2 (Bruker,2014) was used for absorption correction. 
wR2(int) was 0.1673 before and 0.0705 after correction. 
The Ratio of minimum to maximum transmission is 0.7473. 
The \l/2 correction factor is Not present.'
;
_exptl_crystal_colour 'pale yellow'
_exptl_crystal_colour_primary 'pale yellow'
_exptl_crystal_density_diffrn 1.002
_exptl_crystal_density_method 'not measured'
_exptl_crystal_description prism
_exptl_crystal_F_000 839
_exptl_crystal_size_max 0.13
_exptl_crystal_size_mid 0.04
_exptl_crystal_size_min 0.04
_refine_diff_density_max 1.191
_refine_diff_density_min -3.317
_refine_diff_density_rms 0.182
_refine_ls_abs_structure_details
;
 Refined as a 2-component inversion twin.
Thermal parameters were refined anisotropically for all non-hydrogen atoms. 
All hydrogen atoms were placed in ideal positions and refined using a 
riding model. The structure shows 2,2-dimethyl-1,3-propanediaminemine 
coordinated to Zn centers of a metal-organic framework. Due to the mobility 
of the diamine within the framework pore, the diamine required distance 
(SADI for C-C bonds) and displacement parameter (SIMU and RIGU) restraints. 
The chemical occupancy of the diamine refined to 65(2)% and was fixed in the 
final refinement. However, the occupancy of the nitrogen bound to Zn (N1) was 
kept at full occupancy to account for solvent or water that is bound on sites 
where the diamine is absent. The reported formula, however, reflects the 
nitrogen content for the diamine alone.
;
_refine_ls_abs_structure_Flack 0.47(5)
_refine_ls_extinction_method none
_refine_ls_goodness_of_fit_ref 1.303
_refine_ls_hydrogen_treatment constr
_refine_ls_matrix_type full
_refine_ls_number_parameters 167
_refine_ls_number_reflns 4317
_refine_ls_number_restraints 114
_refine_ls_restrained_S_all 1.291
_refine_ls_R_factor_all 0.1000
_refine_ls_R_factor_gt 0.0955
_refine_ls_shift/su_max 0.000
_refine_ls_shift/su_mean 0.000
_refine_ls_structure_factor_coef Fsqd
_refine_ls_weighting_details 'w=1/[\s^2^(Fo^2^)+(0.0475P)^2^+28.2157P] where P=(Fo^2^+2Fc^2^)/3'
_refine_ls_weighting_scheme calc
_refine_ls_wR_factor_gt 0.2221
_refine_ls_wR_factor_ref 0.2240
_reflns_Friedel_coverage 0.857
_reflns_Friedel_fraction_full 0.999
_reflns_Friedel_fraction_max 0.999
_reflns_number_gt 4073
_reflns_number_total 4317
_reflns_threshold_expression 'I > 2\s(I)'
_cod_data_source_file ja7b07612_si_002.cif
_cod_data_source_block rls075s
_cod_original_cell_volume 2709.2(2)
_cod_database_code 4126400
_shelx_shelxl_version_number 2016/6
_shelx_space_group_comment
;
The symmetry employed for this shelxl refinement is uniquely defined
by the following loop, which should always be used as a source of
symmetry information in preference to the above space-group names.
They are only intended as comments.
;
_shelx_estimated_absorpt_t_max 0.935
_shelx_estimated_absorpt_t_min 0.808
_olex2_refinement_description
;
1. Twinned data refinement
 Scales: 0.53(5)
 0.47(5)
2. Fixed Uiso
 At 1.2 times of:
  All C(H) groups, All C(H,H) groups, All N(H,H) groups, All N(H,H,H) groups
 At 1.5 times of:
  All C(H,H,H) groups
3. Restrained distances
 C10-C9 \\sim C11-C9
 with sigma of 0.02
 C9-C8 \\sim C12-C9
 with sigma of 0.02
 C10-C11 \\sim C8-C12
 with sigma of 0.02
4. Rigid body (RIGU) restrains
 N1, N2, C8, C9, C10, C11, C12
 with sigma for 1-2 distances of 0.004 and sigma for 1-3 distances of 0.004
 O1, O2, O3, C1, C2, C3, C4, C5, C6, C7
 with sigma for 1-2 distances of 0.004 and sigma for 1-3 distances of 0.004
5. Others
 Fixed Sof: N2(0.65) H2A(0.43) H2B(0.43) H2C(0.43) C8(0.65) H8A(0.65)
 H8B(0.65) C9(0.65) C10(0.65) H10A(0.65) H10B(0.65) H10C(0.65) C11(0.65)
 H11A(0.65) H11B(0.65) H11C(0.65) C12(0.65) H12A(0.65) H12B(0.65)
6.a Secondary CH2 refined with riding coordinates:
 N1(H1A,H1B), C8(H8A,H8B), C12(H12A,H12B)
6.b Aromatic/amide H refined with riding coordinates:
 C3(H3), C5(H5), C6(H6)
6.c Idealised Me refined as rotating group:
 N2(H2A,H2B,H2C), C10(H10A,H10B,H10C), C11(H11A,H11B,H11C)
;
_olex2_submission_special_instructions 'No special instructions were received'

loop_
_space_group_symop_operation_xyz
'x, y, z'
'-y, x-y, z+1/3'
'-x+y, -x, z+2/3'
'y, x, -z'
'x-y, -y, -z+2/3'
'-x, -x+y, -z+1/3'

loop_
_atom_site_label
_atom_site_type_symbol
_atom_site_fract_x
_atom_site_fract_y
_atom_site_fract_z
_atom_site_U_iso_or_equiv
_atom_site_adp_type
_atom_site_occupancy
_atom_site_site_symmetry_order
_atom_site_calc_flag
_atom_site_refinement_flags_posn
_atom_site_refinement_flags_adp
_atom_site_refinement_flags_occupancy
_atom_site_disorder_assembly
_atom_site_disorder_group
Zn1 Zn 0.27404(6) 0.66319(7) 0.18796(15) 0.0142(3) Uani 1 1 d . . . . .
O1 O 0.2420(4) 0.5767(4) 0.3743(10) 0.0156(17) Uani 1 1 d . U . . .
O2 O 0.2855(4) 0.6405(4) 0.7341(10) 0.0131(15) Uani 1 1 d . U . . .
O3 O 0.2036(4) 0.6086(4) 0.9694(11) 0.0146(16) Uani 1 1 d . U . . .
N1 N 0.2023(7) 0.6962(8) 0.294(2) 0.041(3) Uani 1 1 d . U . . .
H1A H 0.207545 0.731702 0.211045 0.050 Uiso 1 1 calc R . . A .
H1B H 0.157533 0.658275 0.271445 0.050 Uiso 1 1 calc R . . A .
C1 C 0.1785(6) 0.5440(6) 0.4592(15) 0.0116(19) Uani 1 1 d . U . . .
C2 C 0.1654(6) 0.5515(7) 0.6624(16) 0.016(2) Uani 1 1 d . U . . .
C3 C 0.0960(6) 0.5143(7) 0.7375(15) 0.018(2) Uani 1 1 d . U . . .
H3 H 0.088312 0.521190 0.871467 0.022 Uiso 1 1 calc R . . . .
C4 C 0.0375(6) 0.4673(7) 0.6237(16) 0.021(2) Uani 1 1 d . U . . .
C5 C 0.0502(7) 0.4595(8) 0.4248(16) 0.028(3) Uani 1 1 d . U . . .
H5 H 0.011129 0.427210 0.344147 0.033 Uiso 1 1 calc R . . . .
C6 C 0.1167(6) 0.4968(8) 0.3457(15) 0.024(3) Uani 1 1 d . U . . .
H6 H 0.122563 0.491517 0.209321 0.029 Uiso 1 1 calc R . . . .
C7 C 0.2228(6) 0.6030(6) 0.7962(15) 0.0105(18) Uani 1 1 d . U . . .
N2 N 0.2049(14) 0.7791(14) 0.889(3) 0.052(6) Uani 0.65 1 d . U P B 1
H2A H 0.225907 0.827644 0.873840 0.063 Uiso 0.43 1 calc GR . P B 1
H2B H 0.236727 0.764671 0.855719 0.063 Uiso 0.43 1 calc GR . P B 1
H2C H 0.191542 0.767496 1.017323 0.063 Uiso 0.43 1 calc GR . P B 1
C8 C 0.1991(12) 0.7207(12) 0.483(3) 0.032(5) Uani 0.65 1 d D U P B 1
H8A H 0.248594 0.759593 0.513456 0.039 Uiso 0.65 1 calc R . P B 1
H8B H 0.189032 0.680599 0.573722 0.039 Uiso 0.65 1 calc R . P B 1
C9 C 0.1505(15) 0.7483(18) 0.546(3) 0.069(9) Uani 0.65 1 d D U P B 1
C10 C 0.076(2) 0.711(3) 0.456(7) 0.15(2) Uani 0.65 1 d D U P B 1
H10A H 0.079174 0.724147 0.316696 0.230 Uiso 0.65 1 calc GR . P B 1
H10B H 0.045151 0.725006 0.525557 0.230 Uiso 0.65 1 calc GR . P B 1
H10C H 0.055219 0.658393 0.466161 0.230 Uiso 0.65 1 calc GR . P B 1
C11 C 0.190(3) 0.8260(19) 0.476(6) 0.131(16) Uani 0.65 1 d D U P B 1
H11A H 0.236075 0.852498 0.546105 0.196 Uiso 0.65 1 calc GR . P B 1
H11B H 0.160665 0.848235 0.503744 0.196 Uiso 0.65 1 calc GR . P B 1
H11C H 0.198921 0.827395 0.334644 0.196 Uiso 0.65 1 calc GR . P B 1
C12 C 0.1449(19) 0.745(2) 0.770(4) 0.072(10) Uani 0.65 1 d D U P B 1
H12A H 0.112959 0.764305 0.806847 0.087 Uiso 0.65 1 calc R . P B 1
H12B H 0.119326 0.693673 0.807272 0.087 Uiso 0.65 1 calc R . P B 1

loop_
_atom_site_aniso_label
_atom_site_aniso_U_11
_atom_site_aniso_U_22
_atom_site_aniso_U_33
_atom_site_aniso_U_23
_atom_site_aniso_U_13
_atom_site_aniso_U_12
Zn1 0.0142(6) 0.0157(6) 0.0061(4) -0.0016(5) -0.0011(4) 0.0026(5)
O1 0.017(4) 0.021(4) 0.006(3) 0.008(3) 0.005(3) 0.008(3)
O2 0.006(3) 0.017(4) 0.013(3) -0.004(3) -0.005(3) 0.004(3)
O3 0.012(4) 0.026(4) 0.003(3) -0.008(3) -0.003(3) 0.007(3)
N1 0.036(7) 0.043(7) 0.036(6) -0.010(6) 0.014(5) 0.013(6)
C1 0.011(4) 0.017(5) 0.008(4) -0.004(3) -0.002(3) 0.008(4)
C2 0.006(4) 0.032(6) 0.006(4) -0.004(4) -0.002(3) 0.005(4)
C3 0.010(4) 0.030(6) 0.007(4) 0.003(4) 0.001(3) 0.004(4)
C4 0.010(5) 0.036(7) 0.010(4) 0.001(4) 0.001(4) 0.005(5)
C5 0.019(5) 0.040(8) 0.006(4) -0.002(5) -0.002(4) 0.002(5)
C6 0.017(5) 0.039(7) 0.004(4) 0.000(4) -0.002(3) 0.004(5)
C7 0.011(4) 0.012(4) 0.007(4) -0.003(3) 0.000(3) 0.005(3)
N2 0.071(15) 0.073(17) 0.034(10) -0.008(10) -0.011(9) 0.051(14)
C8 0.039(12) 0.024(10) 0.026(8) -0.009(8) 0.006(8) 0.010(10)
C9 0.10(2) 0.14(2) 0.022(9) -0.007(12) -0.005(11) 0.10(2)
C10 0.12(2) 0.33(6) 0.07(2) -0.09(4) -0.04(2) 0.15(3)
C11 0.28(5) 0.14(3) 0.06(2) 0.006(19) 0.03(3) 0.16(3)
C12 0.079(18) 0.13(3) 0.024(9) -0.029(12) -0.007(10) 0.060(18)

loop_
_atom_type_symbol
_atom_type_description
_atom_type_scat_dispersion_real
_atom_type_scat_dispersion_imag
_atom_type_scat_source
C C 0.0040 0.0020 'ANOMDisVal Program in PLATON Spek, A. L. J. Appl. Crystallogr. 2003, 36, 7-13'
H H 0.0000 0.0000 'ANOMDisVal Program in PLATON Spek, A. L. J. Appl. Crystallogr. 2003, 36, 7-13'
N N 0.0080 0.0040 'ANOMDisVal Program in PLATON Spek, A. L. J. Appl. Crystallogr. 2003, 36, 7-13'
O O 0.0130 0.0070 'ANOMDisVal Program in PLATON Spek, A. L. J. Appl. Crystallogr. 2003, 36, 7-13'
Zn Zn 0.2280 1.6720 'ANOMDisVal Program in PLATON Spek, A. L. J. Appl. Crystallogr. 2003, 36, 7-13'

loop_
_geom_angle_atom_site_label_1
_geom_angle_atom_site_label_2
_geom_angle_atom_site_label_3
_geom_angle
_geom_angle_site_symmetry_1
_geom_angle_site_symmetry_3
Zn1 Zn1 Zn1 106.98(4) 2_665 3_564
O1 Zn1 Zn1 40.8(2) 3_564 3_564
O1 Zn1 Zn1 122.6(2) 3_564 2_665
O1 Zn1 Zn1 40.4(2) . 2_665
O1 Zn1 Zn1 132.1(2) . 3_564
O1 Zn1 O1 163.0(3) 3_564 .
O1 Zn1 O2 90.0(3) . 2_664
O1 Zn1 O2 82.3(3) . 3_564
O1 Zn1 O2 79.9(3) 3_564 2_664
O1 Zn1 O2 82.3(3) 3_564 3_564
O1 Zn1 N1 96.9(5) . .
O1 Zn1 N1 92.4(4) 3_564 .
O2 Zn1 Zn1 90.3(2) 3_564 3_564
O2 Zn1 Zn1 70.13(19) 2_664 2_665
O2 Zn1 Zn1 42.31(18) 2_664 3_564
O2 Zn1 Zn1 45.2(2) 3_564 2_665
O2 Zn1 O2 78.83(9) 3_564 2_664
O2 Zn1 N1 98.0(4) 3_564 .
O3 Zn1 Zn1 85.3(2) 1_554 3_564
O3 Zn1 Zn1 131.1(3) 1_554 2_665
O3 Zn1 O1 96.5(3) 1_554 .
O3 Zn1 O1 97.9(3) 1_554 3_564
O3 Zn1 O2 94.1(3) 1_554 2_664
O3 Zn1 O2 172.8(3) 1_554 3_564
O3 Zn1 N1 89.2(4) 1_554 .
N1 Zn1 Zn1 112.9(4) . 2_665
N1 Zn1 Zn1 130.9(4) . 3_564
N1 Zn1 O2 171.9(4) . 2_664
Zn1 O1 Zn1 98.8(3) 2_665 .
C1 O1 Zn1 123.9(6) . 2_665
C1 O1 Zn1 122.7(7) . .
Zn1 O2 Zn1 92.5(3) 2_665 3_565
C7 O2 Zn1 136.3(7) . 3_565
C7 O2 Zn1 126.7(7) . 2_665
C7 O3 Zn1 123.4(7) . 1_556
Zn1 N1 H1A 105.2 . .
Zn1 N1 H1B 105.2 . .
H1A N1 H1B 106.0 . .
C8 N1 Zn1 128.2(13) . .
C8 N1 H1A 105.2 . .
C8 N1 H1B 105.2 . .
O1 C1 C2 124.9(9) . .
O1 C1 C6 119.3(9) . .
C6 C1 C2 115.8(9) . .
C1 C2 C7 122.5(9) . .
C3 C2 C1 120.2(10) . .
C3 C2 C7 117.1(9) . .
C2 C3 H3 118.9 . .
C2 C3 C4 122.3(10) . .
C4 C3 H3 118.9 . .
C3 C4 C4 120.5(11) . 6_556
C3 C4 C5 117.6(10) . .
C5 C4 C4 121.8(12) . 6_556
C4 C5 H5 119.3 . .
C6 C5 C4 121.5(11) . .
C6 C5 H5 119.3 . .
C1 C6 H6 118.7 . .
C5 C6 C1 122.5(10) . .
C5 C6 H6 118.7 . .
O2 C7 O3 123.2(10) . .
O2 C7 C2 120.0(9) . .
O3 C7 C2 116.7(9) . .
H2A N2 H2B 109.5 . .
H2A N2 H2C 109.5 . .
H2B N2 H2C 109.5 . .
C12 N2 H2A 109.5 . .
C12 N2 H2B 109.5 . .
C12 N2 H2C 109.5 . .
N1 C8 H8A 105.8 . .
N1 C8 H8B 105.8 . .
N1 C8 C9 126(2) . .
H8A C8 H8B 106.2 . .
C9 C8 H8A 105.8 . .
C9 C8 H8B 105.8 . .
C8 C9 C10 116(3) . .
C8 C9 C11 103(2) . .
C8 C9 C12 109(2) . .
C10 C9 C11 109(3) . .
C10 C9 C12 110(3) . .
C11 C9 C12 110(3) . .
C9 C10 H10A 109.5 . .
C9 C10 H10B 109.5 . .
C9 C10 H10C 109.5 . .
H10A C10 H10B 109.5 . .
H10A C10 H10C 109.5 . .
H10B C10 H10C 109.5 . .
C9 C11 H11A 109.5 . .
C9 C11 H11B 109.5 . .
C9 C11 H11C 109.5 . .
H11A C11 H11B 109.5 . .
H11A C11 H11C 109.5 . .
H11B C11 H11C 109.5 . .
N2 C12 C9 122(3) . .
N2 C12 H12A 106.8 . .
N2 C12 H12B 106.8 . .
C9 C12 H12A 106.8 . .
C9 C12 H12B 106.8 . .
H12A C12 H12B 106.7 . .

loop_
_geom_bond_atom_site_label_1
_geom_bond_atom_site_label_2
_geom_bond_distance
_geom_bond_site_symmetry_2
Zn1 Zn1 3.1173(14) 2_665
Zn1 Zn1 3.1173(14) 3_564
Zn1 O1 2.045(8) 3_564
Zn1 O1 2.061(7) .
Zn1 O2 2.214(8) 2_664
Zn1 O2 2.100(7) 3_564
Zn1 O3 2.023(7) 1_554
Zn1 N1 2.116(13) .
O1 C1 1.314(13) .
O2 C7 1.246(13) .
O3 C7 1.273(13) .
N1 H1A 0.9100 .
N1 H1B 0.9100 .
N1 C8 1.40(2) .
C1 C2 1.435(14) .
C1 C6 1.426(15) .
C2 C3 1.387(15) .
C2 C7 1.483(14) .
C3 H3 0.9500 .
C3 C4 1.387(15) .
C4 C4 1.51(2) 6_556
C4 C5 1.405(14) .
C5 H5 0.9500 .
C5 C6 1.350(16) .
C6 H6 0.9500 .
N2 H2A 0.9100 .
N2 H2B 0.9100 .
N2 H2C 0.9100 .
N2 C12 1.38(4) .
C8 H8A 0.9900 .
C8 H8B 0.9900 .
C8 C9 1.50(3) .
C9 C10 1.52(3) .
C9 C11 1.52(3) .
C9 C12 1.53(3) .
C10 H10A 0.9800 .
C10 H10B 0.9800 .
C10 H10C 0.9800 .
C11 H11A 0.9800 .
C11 H11B 0.9800 .
C11 H11C 0.9800 .
C12 H12A 0.9900 .
C12 H12B 0.9900 .

loop_
_geom_hbond_atom_site_label_D
_geom_hbond_atom_site_label_H
_geom_hbond_atom_site_label_A
_geom_hbond_distance_DH
_geom_hbond_distance_HA
_geom_hbond_distance_DA
_geom_hbond_angle_DHA
_geom_hbond_site_symmetry_A
N1 H1A N2 0.91 2.42 3.26(3) 153.3 1_554
N2 H2B O1 0.91 2.51 3.21(2) 133.2 3_565

loop_
_geom_torsion_atom_site_label_1
_geom_torsion_atom_site_label_2
_geom_torsion_atom_site_label_3
_geom_torsion_atom_site_label_4
_geom_torsion
_geom_torsion_site_symmetry_1
_geom_torsion_site_symmetry_4
Zn1 O1 C1 C2 -104.8(11) . .
Zn1 O1 C1 C2 25.7(15) 2_665 .
Zn1 O1 C1 C6 75.4(13) . .
Zn1 O1 C1 C6 -154.0(9) 2_665 .
Zn1 O2 C7 O3 150.2(8) 2_665 .
Zn1 O2 C7 O3 1.1(17) 3_565 .
Zn1 O2 C7 C2 -33.4(14) 2_665 .
Zn1 O2 C7 C2 177.5(8) 3_565 .
Zn1 O3 C7 O2 -13.2(15) 1_556 .
Zn1 O3 C7 C2 170.2(7) 1_556 .
Zn1 N1 C8 C9 175(2) . .
O1 C1 C2 C3 -179.8(11) . .
O1 C1 C2 C7 5.4(18) . .
O1 C1 C6 C5 177.5(13) . .
N1 C8 C9 C10 37(4) . .
N1 C8 C9 C11 -82(3) . .
N1 C8 C9 C12 161(2) . .
C1 C2 C3 C4 2(2) . .
C1 C2 C7 O2 -1.6(17) . .
C1 C2 C7 O3 175.1(11) . .
C2 C1 C6 C5 -2(2) . .
C2 C3 C4 C4 -177.9(9) . 6_556
C2 C3 C4 C5 -1(2) . .
C3 C2 C7 O2 -176.5(11) . .
C3 C2 C7 O3 0.1(16) . .
C3 C4 C5 C6 -1(2) . .
C4 C4 C5 C6 175.6(11) 6_556 .
C4 C5 C6 C1 3(2) . .
C6 C1 C2 C3 0.0(17) . .
C6 C1 C2 C7 -174.8(12) . .
C7 C2 C3 C4 177.0(12) . .
C8 C9 C12 N2 56(4) . .
C10 C9 C12 N2 -176(4) . .
C11 C9 C12 N2 -56(4) . .

loop_
_twin_individual_id
_twin_individual_mass_fraction_refined
1 0.53(5)
2 0.47(5)
